data_7123606
loop_
_publ_author_name
'Dastidar, Parthasarathi'
'Chakraborty, Poulami'

_publ_section_title
;
 An Easy Access to Topical Gels of an Anti-cancer Prodrug (5-Flurouracil
 Acetic Acid) for Self-drug-delivery Applications
;
_journal_name_full 'Chemical Communications'
_journal_paper_doi 10.1039/C9CC03037A
_journal_year 2019
_chemical_formula_moiety 'C6 H3 F N2 O4, 2(C12 H28 N)'
_chemical_formula_sum 'C30 H59 F N4 O4'
_chemical_formula_weight 558.81
_chemical_name_systematic FuA_12
_space_group_crystal_system triclinic
_space_group_IT_number 2
_space_group_name_Hall '-P 1'
_space_group_name_H-M_alt 'P -1'
_symmetry_space_group_name_Hall '-P 1'
_symmetry_space_group_name_H-M 'P -1'
_atom_sites_solution_hydrogens geom
_atom_sites_solution_primary direct
_audit_creation_date 2018-09-13
_audit_creation_method
;
Olex2 1.2
(compiled 2017.08.10 svn.r3458 for OlexSys, GUI svn.r5381)
;
_audit_update_record
;
2018-09-20 deposited with the CCDC.    2019-06-07 downloaded from the CCDC.
;
_cell_angle_alpha 89.377(2)
_cell_angle_beta 80.718(2)
_cell_angle_gamma 88.288(2)
_cell_formula_units_Z 2
_cell_length_a 8.8667(6)
_cell_length_b 9.0125(6)
_cell_length_c 20.1479(11)
_cell_measurement_reflns_used 7346
_cell_measurement_temperature 100(2)
_cell_measurement_theta_max 29.94
_cell_measurement_theta_min 2.33
_cell_volume 1588.22(17)
_computing_cell_refinement 'SAINT V8.38A (?, 2016)'
_computing_data_reduction 'SAINT V8.38A (?, 2016)'
_computing_molecular_graphics 'Olex2 (Dolomanov et al., 2009)'
_computing_publication_material 'Olex2 (Dolomanov et al., 2009)'
_computing_structure_refinement 'XL (Sheldrick, 2008)'
_computing_structure_solution 'ShelXS (Sheldrick, 2008)'
_diffrn_ambient_temperature 99.98
_diffrn_measured_fraction_theta_full 0.991
_diffrn_measured_fraction_theta_max 0.977
_diffrn_measurement_device_type 'Bruker APEX-II CCD'
_diffrn_measurement_method '\f and \w scans'
_diffrn_radiation_type MoK\a
_diffrn_radiation_wavelength 0.71073
_diffrn_reflns_av_R_equivalents 0.0563
_diffrn_reflns_av_unetI/netI 0.0745
_diffrn_reflns_Laue_measured_fraction_full 0.991
_diffrn_reflns_Laue_measured_fraction_max 0.977
_diffrn_reflns_limit_h_max 12
_diffrn_reflns_limit_h_min -12
_diffrn_reflns_limit_k_max 11
_diffrn_reflns_limit_k_min -12
_diffrn_reflns_limit_l_max 27
_diffrn_reflns_limit_l_min -28
_diffrn_reflns_number 20939
_diffrn_reflns_point_group_measured_fraction_full 0.991
_diffrn_reflns_point_group_measured_fraction_max 0.977
_diffrn_reflns_theta_full 25.242
_diffrn_reflns_theta_max 30.028
_diffrn_reflns_theta_min 2.261
_diffrn_standards_number 0
_exptl_absorpt_coefficient_mu 0.081
_exptl_absorpt_correction_T_max 0.7460
_exptl_absorpt_correction_T_min 0.5965
_exptl_absorpt_correction_type multi-scan
_exptl_absorpt_process_details
'SADABS-2016/2 (Bruker,2016/2) was used for absorption correction. wR2(int) was 0.1659 before and 0.0862 after correction. The Ratio of minimum to maximum transmission is 0.7996. The \l/2 correction factor is Not present.'
_exptl_crystal_colour 'clear light colourless'
_exptl_crystal_colour_lustre clear
_exptl_crystal_colour_modifier light
_exptl_crystal_colour_primary colourless
_exptl_crystal_density_diffrn 1.169
_exptl_crystal_description block
_exptl_crystal_F_000 616
_exptl_crystal_size_max 0.3
_exptl_crystal_size_mid 0.28
_exptl_crystal_size_min 0.26
_refine_diff_density_max 0.366
_refine_diff_density_min -0.373
_refine_diff_density_rms 0.062
_refine_ls_extinction_method none
_refine_ls_goodness_of_fit_ref 1.039
_refine_ls_hydrogen_treatment constr
_refine_ls_matrix_type full
_refine_ls_number_parameters 356
_refine_ls_number_reflns 9083
_refine_ls_number_restraints 0
_refine_ls_restrained_S_all 1.039
_refine_ls_R_factor_all 0.0984
_refine_ls_R_factor_gt 0.0576
_refine_ls_shift/su_max 0.001
_refine_ls_shift/su_mean 0.000
_refine_ls_structure_factor_coef Fsqd
_refine_ls_weighting_details 'w=1/[\s^2^(Fo^2^)+(0.0684P)^2^+0.6225P] where P=(Fo^2^+2Fc^2^)/3'
_refine_ls_weighting_scheme calc
_refine_ls_wR_factor_gt 0.1432
_refine_ls_wR_factor_ref 0.1770
_reflns_Friedel_coverage 0.000
_reflns_number_gt 5949
_reflns_number_total 9083
_reflns_threshold_expression 'I > 2\s(I)'
_cod_data_source_file c9cc03037a4.cif
_cod_data_source_block FuA_12
_cod_database_code 7123606
_shelx_shelxl_version_number 2016/6
_shelx_space_group_comment
;
The symmetry employed for this shelxl refinement is uniquely defined
by the following loop, which should always be used as a source of
symmetry information in preference to the above space-group names.
They are only intended as comments.
;
_shelx_estimated_absorpt_t_max 0.979
_shelx_estimated_absorpt_t_min 0.976
_olex2_refinement_description
;
1. Fixed Uiso
 At 1.2 times of:
  All C(H) groups, All C(H,H) groups, All N(H,H,H) groups
 At 1.5 times of:
  All C(H,H,H) groups
2.a Secondary CH2 refined with riding coordinates:
 C5(H5A,H5B), C7(H7A,H7B), C19(H19A,H19B), C20(H20A,H20B), C9(H9A,H9B), C8(H8A,
 H8B), C26(H26A,H26B), C10(H10A,H10B), C22(H22A,H22B), C23(H23A,H23B), C28(H28A,
 H28B), C27(H27A,H27B), C13(H13A,H13B), C24(H24A,H24B), C11(H11A,H11B),
 C21(H21A,H21B), C25(H25A,H25B), C15(H15A,H15B), C14(H14A,H14B), C29(H29A,H29B),
  C12(H12A,H12B), C16(H16A,H16B), C17(H17A,H17B)
2.b Aromatic/amide H refined with riding coordinates:
 C4(H4)
2.c Idealised Me refined as rotating group:
 N3(H3A,H3B,H3C), N4(H4A,H4B,H4C), C30(H30A,H30B,H30C), C18(H18A,H18B,H18C)
;
_olex2_submission_special_instructions 'No special instructions were received'

loop_
_space_group_symop_operation_xyz
'x, y, z'
'-x, -y, -z'

loop_
_atom_site_label
_atom_site_type_symbol
_atom_site_fract_x
_atom_site_fract_y
_atom_site_fract_z
_atom_site_U_iso_or_equiv
_atom_site_adp_type
_atom_site_occupancy
_atom_site_site_symmetry_order
_atom_site_calc_flag
_atom_site_refinement_flags_posn
F1 F 0.49355(12) -0.06525(10) 0.63014(5) 0.0280(2) Uani 1 1 d .
O3 O 0.91255(13) 0.32806(12) 0.53165(6) 0.0235(2) Uani 1 1 d .
O1 O 0.63628(13) 0.35789(12) 0.44582(6) 0.0230(2) Uani 1 1 d .
O2 O 0.29459(14) 0.16706(12) 0.61507(6) 0.0263(3) Uani 1 1 d .
O4 O 1.09585(13) 0.24593(13) 0.44983(6) 0.0267(3) Uani 1 1 d .
N2 N 0.70243(15) 0.14223(13) 0.49524(6) 0.0185(3) Uani 1 1 d .
N1 N 0.46275(15) 0.26434(13) 0.52948(6) 0.0194(3) Uani 1 1 d .
N3 N 0.31734(16) 0.45412(14) 0.43175(6) 0.0193(3) Uani 1 1 d .
H3A H 0.268672 0.544105 0.439426 0.023 Uiso 1 1 calc GR
H3B H 0.400553 0.449399 0.452952 0.023 Uiso 1 1 calc GR
H3C H 0.252414 0.381060 0.447866 0.023 Uiso 1 1 calc GR
N4 N 1.14505(15) 0.42844(14) 0.59849(6) 0.0199(3) Uani 1 1 d .
H4A H 1.068126 0.412994 0.574655 0.024 Uiso 1 1 calc GR
H4B H 1.197726 0.341479 0.602560 0.024 Uiso 1 1 calc GR
H4C H 1.209354 0.496420 0.576661 0.024 Uiso 1 1 calc GR
C1 C 0.59920(18) 0.25836(15) 0.48930(8) 0.0186(3) Uani 1 1 d .
C6 C 0.96312(18) 0.24871(16) 0.48146(8) 0.0196(3) Uani 1 1 d .
C4 C 0.66678(18) 0.03547(16) 0.54380(7) 0.0188(3) Uani 1 1 d .
H4 H 0.738329 -0.042597 0.549105 0.023 Uiso 1 1 calc R
C3 C 0.53164(18) 0.04192(16) 0.58335(8) 0.0195(3) Uani 1 1 d .
C2 C 0.42174(18) 0.16022(16) 0.57740(8) 0.0192(3) Uani 1 1 d .
C5 C 0.85322(19) 0.14346(17) 0.45520(8) 0.0214(3) Uani 1 1 d .
H5A H 0.843314 0.172877 0.408580 0.026 Uiso 1 1 calc R
H5B H 0.898273 0.041482 0.453784 0.026 Uiso 1 1 calc R
C7 C 0.36691(19) 0.43421(17) 0.35833(8) 0.0206(3) Uani 1 1 d .
H7A H 0.275475 0.423372 0.336536 0.025 Uiso 1 1 calc R
H7B H 0.429788 0.341493 0.350689 0.025 Uiso 1 1 calc R
C19 C 1.07956(19) 0.48470(16) 0.66653(8) 0.0204(3) Uani 1 1 d .
H19A H 1.012826 0.573037 0.661974 0.024 Uiso 1 1 calc R
H19B H 1.163448 0.515393 0.689921 0.024 Uiso 1 1 calc R
C20 C 0.98753(19) 0.36719(17) 0.70825(8) 0.0211(3) Uani 1 1 d .
H20A H 1.052286 0.276237 0.709904 0.025 Uiso 1 1 calc R
H20B H 0.899431 0.341799 0.686409 0.025 Uiso 1 1 calc R
C9 C 0.51698(19) 0.53038(17) 0.25217(8) 0.0221(3) Uani 1 1 d .
H9A H 0.428780 0.509618 0.229540 0.027 Uiso 1 1 calc R
H9B H 0.583347 0.439611 0.249224 0.027 Uiso 1 1 calc R
C8 C 0.45828(19) 0.56223(17) 0.32570(8) 0.0213(3) Uani 1 1 d .
H8A H 0.545717 0.578672 0.349451 0.026 Uiso 1 1 calc R
H8B H 0.393044 0.653799 0.329459 0.026 Uiso 1 1 calc R
C26 C 0.53962(19) 0.16681(17) 1.05167(7) 0.0213(3) Uani 1 1 d .
H26A H 0.605536 0.076576 1.053049 0.026 Uiso 1 1 calc R
H26B H 0.452434 0.140422 1.029420 0.026 Uiso 1 1 calc R
C10 C 0.60675(19) 0.65540(17) 0.21423(8) 0.0225(3) Uani 1 1 d .
H10A H 0.539763 0.745428 0.214945 0.027 Uiso 1 1 calc R
H10B H 0.693634 0.678992 0.237208 0.027 Uiso 1 1 calc R
C22 C 0.83787(19) 0.30377(17) 0.82311(8) 0.0216(3) Uani 1 1 d .
H22A H 0.902576 0.212666 0.824376 0.026 Uiso 1 1 calc R
H22B H 0.748856 0.278141 0.801925 0.026 Uiso 1 1 calc R
C23 C 0.78089(19) 0.35416(17) 0.89497(8) 0.0216(3) Uani 1 1 d .
H23A H 0.869721 0.379755 0.916277 0.026 Uiso 1 1 calc R
H23B H 0.715814 0.445060 0.893836 0.026 Uiso 1 1 calc R
C28 C 0.3863(2) 0.09774(17) 1.16566(8) 0.0219(3) Uani 1 1 d .
H28A H 0.451794 0.007511 1.167957 0.026 Uiso 1 1 calc R
H28B H 0.299510 0.070798 1.143283 0.026 Uiso 1 1 calc R
C27 C 0.4786(2) 0.21521(17) 1.12359(8) 0.0222(3) Uani 1 1 d .
H27A H 0.565871 0.241021 1.145879 0.027 Uiso 1 1 calc R
H27B H 0.413308 0.305884 1.122156 0.027 Uiso 1 1 calc R
C13 C 0.81635(19) 0.68495(17) 0.02843(8) 0.0222(3) Uani 1 1 d .
H13A H 0.881158 0.593827 0.029410 0.027 Uiso 1 1 calc R
H13B H 0.727904 0.659851 0.006754 0.027 Uiso 1 1 calc R
C24 C 0.68975(19) 0.23689(17) 0.93774(8) 0.0216(3) Uani 1 1 d .
H24A H 0.755173 0.146237 0.938847 0.026 Uiso 1 1 calc R
H24B H 0.601495 0.210941 0.916104 0.026 Uiso 1 1 calc R
C11 C 0.66727(19) 0.61351(17) 0.14150(8) 0.0227(3) Uani 1 1 d .
H11A H 0.733274 0.522916 0.141354 0.027 Uiso 1 1 calc R
H11B H 0.579662 0.588979 0.119161 0.027 Uiso 1 1 calc R
C21 C 0.92935(19) 0.41960(17) 0.77972(8) 0.0218(3) Uani 1 1 d .
H21A H 1.017725 0.446263 0.801113 0.026 Uiso 1 1 calc R
H21B H 0.864272 0.510248 0.777810 0.026 Uiso 1 1 calc R
C25 C 0.6310(2) 0.28537(17) 1.00967(8) 0.0222(3) Uani 1 1 d .
H25A H 0.565632 0.376088 1.008709 0.027 Uiso 1 1 calc R
H25B H 0.719131 0.310798 1.031519 0.027 Uiso 1 1 calc R
C15 C 0.96642(19) 0.75074(17) -0.08579(8) 0.0226(3) Uani 1 1 d .
H15A H 1.030804 0.659549 -0.084119 0.027 Uiso 1 1 calc R
H15B H 0.877873 0.725078 -0.107278 0.027 Uiso 1 1 calc R
C14 C 0.90825(19) 0.80182(17) -0.01414(8) 0.0227(3) Uani 1 1 d .
H14A H 0.996581 0.827491 0.007490 0.027 Uiso 1 1 calc R
H14B H 0.843394 0.892747 -0.015651 0.027 Uiso 1 1 calc R
C29 C 0.3249(2) 0.14979(18) 1.23679(8) 0.0253(3) Uani 1 1 d .
H29A H 0.412040 0.177186 1.258854 0.030 Uiso 1 1 calc R
H29B H 0.259800 0.240174 1.234231 0.030 Uiso 1 1 calc R
C12 C 0.7579(2) 0.73319(17) 0.10055(8) 0.0229(3) Uani 1 1 d .
H12A H 0.845908 0.758251 0.122507 0.027 Uiso 1 1 calc R
H12B H 0.692174 0.823781 0.099879 0.027 Uiso 1 1 calc R
C16 C 1.0589(2) 0.86608(18) -0.12911(8) 0.0248(3) Uani 1 1 d .
H16A H 1.147170 0.892248 -0.107540 0.030 Uiso 1 1 calc R
H16B H 0.994359 0.957060 -0.131113 0.030 Uiso 1 1 calc R
C17 C 1.1174(2) 0.8139(2) -0.20043(8) 0.0294(4) Uani 1 1 d .
H17A H 1.182464 0.723177 -0.198545 0.035 Uiso 1 1 calc R
H17B H 1.029324 0.787495 -0.222070 0.035 Uiso 1 1 calc R
C30 C 0.2324(2) 0.0348(2) 1.28015(9) 0.0311(4) Uani 1 1 d .
H30A H 0.146121 0.006257 1.258608 0.047 Uiso 1 1 calc GR
H30B H 0.193758 0.076852 1.324501 0.047 Uiso 1 1 calc GR
H30C H 0.297553 -0.052977 1.285304 0.047 Uiso 1 1 calc GR
C18 C 1.2092(2) 0.9303(3) -0.24327(10) 0.0416(5) Uani 1 1 d .
H18A H 1.244545 0.890734 -0.288399 0.062 Uiso 1 1 calc GR
H18B H 1.297613 0.955787 -0.222533 0.062 Uiso 1 1 calc GR
H18C H 1.144592 1.019375 -0.246490 0.062 Uiso 1 1 calc GR

loop_
_atom_site_aniso_label
_atom_site_aniso_U_11
_atom_site_aniso_U_22
_atom_site_aniso_U_33
_atom_site_aniso_U_23
_atom_site_aniso_U_13
_atom_site_aniso_U_12
F1 0.0308(6) 0.0233(5) 0.0285(5) 0.0122(4) -0.0008(4) -0.0013(4)
O3 0.0228(6) 0.0215(5) 0.0264(6) -0.0049(4) -0.0042(5) -0.0004(4)
O1 0.0274(6) 0.0174(5) 0.0255(6) 0.0063(4) -0.0071(5) -0.0064(4)
O2 0.0224(6) 0.0233(6) 0.0310(6) 0.0005(5) 0.0018(5) 0.0014(5)
O4 0.0200(6) 0.0233(6) 0.0347(6) 0.0000(5) 0.0026(5) -0.0036(5)
N2 0.0187(6) 0.0141(5) 0.0224(6) 0.0014(5) -0.0027(5) -0.0014(5)
N1 0.0207(7) 0.0146(6) 0.0234(6) 0.0008(5) -0.0050(5) -0.0004(5)
N3 0.0241(7) 0.0159(6) 0.0176(6) 0.0010(5) -0.0025(5) -0.0002(5)
N4 0.0214(7) 0.0179(6) 0.0201(6) 0.0019(5) -0.0021(5) -0.0027(5)
C1 0.0233(8) 0.0119(6) 0.0222(7) -0.0003(5) -0.0083(6) -0.0027(5)
C6 0.0211(8) 0.0143(6) 0.0234(7) 0.0029(5) -0.0033(6) -0.0017(6)
C4 0.0218(8) 0.0130(6) 0.0218(7) 0.0012(5) -0.0045(6) -0.0003(5)
C3 0.0232(8) 0.0146(6) 0.0212(7) 0.0040(5) -0.0044(6) -0.0029(6)
C2 0.0204(8) 0.0153(6) 0.0221(7) -0.0018(5) -0.0041(6) -0.0013(6)
C5 0.0227(8) 0.0186(7) 0.0223(7) -0.0019(6) -0.0013(6) -0.0029(6)
C7 0.0229(8) 0.0193(7) 0.0192(7) 0.0008(5) -0.0016(6) -0.0027(6)
C19 0.0232(8) 0.0175(7) 0.0204(7) -0.0001(5) -0.0031(6) -0.0021(6)
C20 0.0244(8) 0.0186(7) 0.0199(7) 0.0024(6) -0.0022(6) -0.0014(6)
C9 0.0247(8) 0.0200(7) 0.0207(7) 0.0012(6) -0.0010(6) -0.0030(6)
C8 0.0229(8) 0.0182(7) 0.0224(7) 0.0001(6) -0.0020(6) -0.0034(6)
C26 0.0269(8) 0.0178(7) 0.0188(7) 0.0001(5) -0.0027(6) -0.0019(6)
C10 0.0250(8) 0.0198(7) 0.0221(7) 0.0026(6) -0.0013(6) -0.0036(6)
C22 0.0263(8) 0.0188(7) 0.0194(7) 0.0012(6) -0.0024(6) -0.0012(6)
C23 0.0270(8) 0.0185(7) 0.0193(7) 0.0004(6) -0.0031(6) -0.0019(6)
C28 0.0282(9) 0.0179(7) 0.0197(7) -0.0007(6) -0.0041(6) -0.0034(6)
C27 0.0275(9) 0.0181(7) 0.0209(7) -0.0001(6) -0.0036(6) -0.0023(6)
C13 0.0241(8) 0.0194(7) 0.0224(7) 0.0046(6) -0.0014(6) -0.0023(6)
C24 0.0282(9) 0.0177(7) 0.0187(7) 0.0006(6) -0.0035(6) -0.0017(6)
C11 0.0252(8) 0.0205(7) 0.0216(7) 0.0032(6) -0.0013(6) -0.0022(6)
C21 0.0258(8) 0.0189(7) 0.0201(7) 0.0010(6) -0.0015(6) -0.0011(6)
C25 0.0272(9) 0.0184(7) 0.0206(7) 0.0002(6) -0.0031(6) -0.0016(6)
C15 0.0246(8) 0.0196(7) 0.0227(7) 0.0041(6) -0.0015(6) -0.0024(6)
C14 0.0249(8) 0.0194(7) 0.0228(7) 0.0040(6) -0.0009(6) -0.0023(6)
C29 0.0321(9) 0.0209(7) 0.0221(8) -0.0013(6) -0.0022(7) -0.0018(7)
C12 0.0266(9) 0.0191(7) 0.0223(7) 0.0037(6) -0.0016(6) -0.0022(6)
C16 0.0255(9) 0.0215(7) 0.0264(8) 0.0068(6) -0.0011(7) -0.0029(6)
C17 0.0288(9) 0.0329(9) 0.0249(8) 0.0065(7) 0.0000(7) -0.0015(7)
C30 0.0376(11) 0.0305(9) 0.0243(8) 0.0020(7) -0.0013(7) -0.0064(8)
C18 0.0342(11) 0.0559(13) 0.0328(10) 0.0170(9) 0.0002(8) -0.0097(10)

loop_
_atom_type_symbol
_atom_type_description
_atom_type_scat_dispersion_real
_atom_type_scat_dispersion_imag
_atom_type_scat_source
C C 0.0033 0.0016 'International Tables Vol C Tables 4.2.6.8 and 6.1.1.4'
H H 0.0000 0.0000 'International Tables Vol C Tables 4.2.6.8 and 6.1.1.4'
F F 0.0171 0.0103 'International Tables Vol C Tables 4.2.6.8 and 6.1.1.4'
N N 0.0061 0.0033 'International Tables Vol C Tables 4.2.6.8 and 6.1.1.4'
O O 0.0106 0.0060 'International Tables Vol C Tables 4.2.6.8 and 6.1.1.4'

loop_
_geom_angle_atom_site_label_1
_geom_angle_atom_site_label_2
_geom_angle_atom_site_label_3
_geom_angle
C1 N2 C5 119.58(12)
C4 N2 C1 119.77(13)
C4 N2 C5 120.29(12)
C1 N1 C2 121.91(13)
H3A N3 H3B 109.5
H3A N3 H3C 109.5
H3B N3 H3C 109.5
C7 N3 H3A 109.5
C7 N3 H3B 109.5
C7 N3 H3C 109.5
H4A N4 H4B 109.5
H4A N4 H4C 109.5
H4B N4 H4C 109.5
C19 N4 H4A 109.5
C19 N4 H4B 109.5
C19 N4 H4C 109.5
O1 C1 N2 118.75(14)
O1 C1 N1 120.91(13)
N1 C1 N2 120.34(13)
O3 C6 C5 118.38(14)
O4 C6 O3 126.49(15)
O4 C6 C5 115.13(13)
N2 C4 H4 120.2
C3 C4 N2 119.58(13)
C3 C4 H4 120.2
F1 C3 C2 118.35(14)
C4 C3 F1 120.06(13)
C4 C3 C2 121.58(14)
O2 C2 N1 121.58(13)
O2 C2 C3 121.63(14)
N1 C2 C3 116.79(14)
N2 C5 C6 114.00(12)
N2 C5 H5A 108.8
N2 C5 H5B 108.8
C6 C5 H5A 108.8
C6 C5 H5B 108.8
H5A C5 H5B 107.6
N3 C7 H7A 109.0
N3 C7 H7B 109.0
N3 C7 C8 112.94(12)
H7A C7 H7B 107.8
C8 C7 H7A 109.0
C8 C7 H7B 109.0
N4 C19 H19A 109.3
N4 C19 H19B 109.3
N4 C19 C20 111.41(12)
H19A C19 H19B 108.0
C20 C19 H19A 109.3
C20 C19 H19B 109.3
C19 C20 H20A 109.2
C19 C20 H20B 109.2
C19 C20 C21 111.93(13)
H20A C20 H20B 107.9
C21 C20 H20A 109.2
C21 C20 H20B 109.2
H9A C9 H9B 107.6
C8 C9 H9A 108.6
C8 C9 H9B 108.6
C8 C9 C10 114.63(13)
C10 C9 H9A 108.6
C10 C9 H9B 108.6
C7 C8 C9 110.69(12)
C7 C8 H8A 109.5
C7 C8 H8B 109.5
C9 C8 H8A 109.5
C9 C8 H8B 109.5
H8A C8 H8B 108.1
H26A C26 H26B 107.7
C27 C26 H26A 108.9
C27 C26 H26B 108.9
C25 C26 H26A 108.9
C25 C26 H26B 108.9
C25 C26 C27 113.53(13)
C9 C10 H10A 109.3
C9 C10 H10B 109.3
H10A C10 H10B 107.9
C11 C10 C9 111.76(13)
C11 C10 H10A 109.3
C11 C10 H10B 109.3
H22A C22 H22B 107.7
C23 C22 H22A 108.8
C23 C22 H22B 108.8
C21 C22 H22A 108.8
C21 C22 H22B 108.8
C21 C22 C23 113.74(13)
C22 C23 H23A 109.0
C22 C23 H23B 109.0
H23A C23 H23B 107.8
C24 C23 C22 113.07(13)
C24 C23 H23A 109.0
C24 C23 H23B 109.0
H28A C28 H28B 107.8
C27 C28 H28A 109.1
C27 C28 H28B 109.1
C27 C28 C29 112.68(13)
C29 C28 H28A 109.1
C29 C28 H28B 109.1
C26 C27 H27A 108.8
C26 C27 H27B 108.8
C28 C27 C26 113.80(13)
C28 C27 H27A 108.8
C28 C27 H27B 108.8
H27A C27 H27B 107.7
H13A C13 H13B 107.7
C14 C13 H13A 108.8
C14 C13 H13B 108.8
C14 C13 C12 113.93(13)
C12 C13 H13A 108.8
C12 C13 H13B 108.8
C23 C24 H24A 108.8
C23 C24 H24B 108.8
C23 C24 C25 113.91(13)
H24A C24 H24B 107.7
C25 C24 H24A 108.8
C25 C24 H24B 108.8
C10 C11 H11A 108.6
C10 C11 H11B 108.6
H11A C11 H11B 107.6
C12 C11 C10 114.66(13)
C12 C11 H11A 108.6
C12 C11 H11B 108.6
C20 C21 H21A 108.9
C20 C21 H21B 108.9
C22 C21 C20 113.26(13)
C22 C21 H21A 108.9
C22 C21 H21B 108.9
H21A C21 H21B 107.7
C26 C25 H25A 108.9
C26 C25 H25B 108.9
C24 C25 C26 113.18(13)
C24 C25 H25A 108.9
C24 C25 H25B 108.9
H25A C25 H25B 107.8
H15A C15 H15B 107.7
C14 C15 H15A 108.8
C14 C15 H15B 108.8
C16 C15 H15A 108.8
C16 C15 H15B 108.8
C16 C15 C14 113.75(13)
C13 C14 C15 112.98(13)
C13 C14 H14A 109.0
C13 C14 H14B 109.0
C15 C14 H14A 109.0
C15 C14 H14B 109.0
H14A C14 H14B 107.8
C28 C29 H29A 108.8
C28 C29 H29B 108.8
H29A C29 H29B 107.7
C30 C29 C28 113.96(13)
C30 C29 H29A 108.8
C30 C29 H29B 108.8
C13 C12 H12A 109.1
C13 C12 H12B 109.1
C11 C12 C13 112.38(13)
C11 C12 H12A 109.1
C11 C12 H12B 109.1
H12A C12 H12B 107.9
C15 C16 H16A 108.9
C15 C16 H16B 108.9
C15 C16 C17 113.43(14)
H16A C16 H16B 107.7
C17 C16 H16A 108.9
C17 C16 H16B 108.9
C16 C17 H17A 109.0
C16 C17 H17B 109.0
H17A C17 H17B 107.8
C18 C17 C16 112.91(16)
C18 C17 H17A 109.0
C18 C17 H17B 109.0
C29 C30 H30A 109.5
C29 C30 H30B 109.5
C29 C30 H30C 109.5
H30A C30 H30B 109.5
H30A C30 H30C 109.5
H30B C30 H30C 109.5
C17 C18 H18A 109.5
C17 C18 H18B 109.5
C17 C18 H18C 109.5
H18A C18 H18B 109.5
H18A C18 H18C 109.5
H18B C18 H18C 109.5

loop_
_geom_bond_atom_site_label_1
_geom_bond_atom_site_label_2
_geom_bond_distance
F1 C3 1.3538(17)
O3 C6 1.2592(18)
O1 C1 1.2600(17)
O2 C2 1.2537(19)
O4 C6 1.2444(19)
N2 C1 1.3867(18)
N2 C4 1.3714(18)
N2 C5 1.446(2)
N1 C1 1.343(2)
N1 C2 1.3536(19)
N3 H3A 0.9100
N3 H3B 0.9100
N3 H3C 0.9100
N3 C7 1.4849(19)
N4 H4A 0.9100
N4 H4B 0.9100
N4 H4C 0.9100
N4 C19 1.4879(19)
C6 C5 1.537(2)
C4 H4 0.9500
C4 C3 1.328(2)
C3 C2 1.440(2)
C5 H5A 0.9900
C5 H5B 0.9900
C7 H7A 0.9900
C7 H7B 0.9900
C7 C8 1.512(2)
C19 H19A 0.9900
C19 H19B 0.9900
C19 C20 1.518(2)
C20 H20A 0.9900
C20 H20B 0.9900
C20 C21 1.524(2)
C9 H9A 0.9900
C9 H9B 0.9900
C9 C8 1.516(2)
C9 C10 1.525(2)
C8 H8A 0.9900
C8 H8B 0.9900
C26 H26A 0.9900
C26 H26B 0.9900
C26 C27 1.526(2)
C26 C25 1.525(2)
C10 H10A 0.9900
C10 H10B 0.9900
C10 C11 1.524(2)
C22 H22A 0.9900
C22 H22B 0.9900
C22 C23 1.524(2)
C22 C21 1.521(2)
C23 H23A 0.9900
C23 H23B 0.9900
C23 C24 1.523(2)
C28 H28A 0.9900
C28 H28B 0.9900
C28 C27 1.522(2)
C28 C29 1.522(2)
C27 H27A 0.9900
C27 H27B 0.9900
C13 H13A 0.9900
C13 H13B 0.9900
C13 C14 1.522(2)
C13 C12 1.525(2)
C24 H24A 0.9900
C24 H24B 0.9900
C24 C25 1.523(2)
C11 H11A 0.9900
C11 H11B 0.9900
C11 C12 1.519(2)
C21 H21A 0.9900
C21 H21B 0.9900
C25 H25A 0.9900
C25 H25B 0.9900
C15 H15A 0.9900
C15 H15B 0.9900
C15 C14 1.524(2)
C15 C16 1.522(2)
C14 H14A 0.9900
C14 H14B 0.9900
C29 H29A 0.9900
C29 H29B 0.9900
C29 C30 1.520(2)
C12 H12A 0.9900
C12 H12B 0.9900
C16 H16A 0.9900
C16 H16B 0.9900
C16 C17 1.522(2)
C17 H17A 0.9900
C17 H17B 0.9900
C17 C18 1.521(3)
C30 H30A 0.9800
C30 H30B 0.9800
C30 H30C 0.9800
C18 H18A 0.9800
C18 H18B 0.9800
C18 H18C 0.9800
